data_7204080
loop_
_publ_author_name
'Matsuda, Masaki'
'Naito, Toshio'
'Inabe, Tamotsu'
'Hanasaki, Noriaki'
'Tajima, Hiroyuki'

_publ_section_title
;
 Structure and electrical and magnetic properties of
 (PTMA)x[M(Pc)(CN)2]&#x00B7;y(solvent) (PTMA = phenyltrimethylammonium
 and [M(Pc)(CN)2] = dicyano(phthalocyaninato)Miii with M = Co and Fe).
 Partial oxidation by partial solvent occupation of the cationic site
;
_journal_issue 10
_journal_name_full 'Journal of Materials Chemistry'
_journal_page_first 2493
_journal_paper_doi 10.1039/b100623l
_journal_volume 11
_journal_year 2001
_chemical_formula_sum 'C41.5 H30 Co N10.5 O'
_chemical_formula_weight 749.72
_space_group_IT_number 58
_symmetry_cell_setting orthorhombic
_symmetry_Int_Tables_number 58
_symmetry_space_group_name_Hall '-P 2 2n'
_symmetry_space_group_name_H-M 'P n n m'
_cell_angle_alpha 90
_cell_angle_beta 90
_cell_angle_gamma 90
_cell_formula_units_Z 2
_cell_length_a 13.6682(5)
_cell_length_b 7.3102(2)
_cell_length_c 16.3705(7)
_cell_measurement_reflns_used 14898
_cell_measurement_temperature 113
_cell_measurement_theta_max 27.5
_cell_measurement_theta_min 1.5
_cell_volume 1635.70(10)
_computing_cell_refinement PROCESS-AUTO
_computing_data_collection PROCESS-AUTO
_computing_data_reduction 'teXsan Ver. 1.10'
_computing_publication_material 'teXsan Ver. 1.10'
_computing_structure_refinement 'teXsan Ver. 1.10'
_computing_structure_solution SIR92
_diffrn_measured_fraction_theta_full 1.0000
_diffrn_measured_fraction_theta_max 1.0000
_diffrn_measurement_device_type 'Rigaku RAXIS-RAPID Imaging Plate'
_diffrn_measurement_method \w
_diffrn_radiation_type 'Mo K\a'
_diffrn_radiation_wavelength 0.7107
_diffrn_reflns_av_R_equivalents 0.060
_diffrn_reflns_limit_h_max 17
_diffrn_reflns_limit_h_min 0
_diffrn_reflns_limit_k_max 9
_diffrn_reflns_limit_k_min 0
_diffrn_reflns_limit_l_max 0
_diffrn_reflns_limit_l_min -21
_diffrn_reflns_number 15650
_diffrn_reflns_theta_full 27.49
_diffrn_reflns_theta_max 27.49
_exptl_absorpt_coefficient_mu 0.580
_exptl_absorpt_correction_type none
_exptl_crystal_colour black
_exptl_crystal_density_diffrn 1.543
_exptl_crystal_density_method 'not measured'
_exptl_crystal_description needle
_exptl_crystal_size_max 0.600
_exptl_crystal_size_mid 0.025
_exptl_crystal_size_min 0.020
_refine_diff_density_max 0.30
_refine_diff_density_min -0.33
_refine_ls_extinction_method none
_refine_ls_goodness_of_fit_ref 1.343
_refine_ls_hydrogen_treatment noref
_refine_ls_number_parameters 135
_refine_ls_number_reflns 1060
_refine_ls_R_factor_gt 0.0432
_refine_ls_shift/su_max 0.0012
_refine_ls_structure_factor_coef F
_refine_ls_weighting_details 'w = 1/[\s^2^(Fo) + 0.00063|Fo|^2^]'
_refine_ls_weighting_scheme calc
_refine_ls_wR_factor_ref 0.0530
_reflns_number_gt 1060
_reflns_number_total 1950
_reflns_threshold_expression F^2^>3.0\s(F^2^)
_cod_data_source_file b100623l.txt
_cod_data_source_block (PTMA)x[Co(Pc)(CN)2].y(acetone)(113K)
_cod_original_cell_volume 1635.7(1)
_cod_original_sg_symbol_H-M 'P nnm'
_cod_original_formula_sum 'C41.5 H30 Co N10.5 O '
_cod_database_code 7204080

loop_
_symmetry_equiv_pos_as_xyz
x,y,z
-x,-y,z
1/2+x,1/2-y,1/2-z
1/2-x,1/2+y,1/2-z
-x,-y,-z
x,y,-z
1/2-x,1/2+y,1/2+z
1/2+x,1/2-y,1/2+z

loop_
_atom_site_label
_atom_site_type_symbol
_atom_site_fract_x
_atom_site_fract_y
_atom_site_fract_z
_atom_site_U_iso_or_equiv
_atom_site_adp_type
_atom_site_occupancy
_atom_site_calc_flag
_atom_site_refinement_flags
_atom_site_disorder_assembly
_atom_site_disorder_group
Co Co 1.0000 0.0000 1.0000 0.0207(3) Uani 1.00 d S . .
O(1) O 0.5108(9) 0.247(2) 1.0000 0.052(3) Uiso 0.50 d SP . .
N(1) N 0.9625(2) 0.1733(4) 1.0835(2) 0.0214(8) Uani 1.00 d . . .
N(2) N 1.0000 0.0000 1.2060(2) 0.023(1) Uani 1.00 d S . .
N(3) N 0.8950(3) 0.4163(6) 1.0000 0.022(1) Uani 1.00 d S . .
N(4) N 1.2181(4) 0.1114(8) 1.0000 0.035(1) Uani 1.00 d S . .
N(5) N 0.5875(6) 0.345(1) 1.0000 0.054(2) Uiso 0.75 d SP . .
C(1) C 0.9651(3) 0.1442(5) 1.1662(2) 0.0221(9) Uani 1.00 d . . .
C(2) C 0.9198(2) 0.2964(5) 1.2084(2) 0.0206(9) Uani 1.00 d . . .
C(3) C 0.9024(3) 0.3270(6) 1.2909(2) 0.0244(10) Uani 1.00 d . . .
C(4) C 0.8524(3) 0.4882(7) 1.3114(2) 0.0288(10) Uani 1.00 d . . .
C(5) C 0.8232(3) 0.6108(5) 1.2511(2) 0.027(1) Uani 1.00 d . . .
C(6) C 0.8406(3) 0.5802(6) 1.1685(2) 0.0246(9) Uani 1.00 d . . .
C(7) C 0.8896(3) 0.4180(5) 1.1487(2) 0.0217(9) Uani 1.00 d . . .
C(8) C 0.9169(3) 0.3383(5) 1.0707(2) 0.0214(10) Uani 1.00 d . . .
C(9) C 1.1358(4) 0.0796(8) 1.0000 0.024(1) Uani 1.00 d S . .
C(10) C 0.5000 0.5000 1.0000 0.031(4) Uiso 0.50 d SP . .
C(11) C 0.472(2) 0.347(3) 1.0000 0.024(5) Uiso 0.25 d SP . .
C(12) C 0.558(1) 0.168(2) 1.0000 0.043(3) Uiso 0.50 d SP . .
C(13) C 0.655(2) 0.273(4) 1.0000 0.036(6) Uiso 0.25 d SP . .
C(14) C 0.664(2) 0.475(3) 1.0000 0.029(5) Uiso 0.25 d SP . .
C(15) C 0.589(2) 0.592(3) 1.0000 0.019(5) Uiso 0.25 d SP . .
C(16) C 0.6424(6) 0.397(1) 1.0762(4) 0.062(2) Uiso 0.75 d P . .
H(1) H 0.8217 0.6727 1.1221 0.0450 Uiso 1.00 calc . . .
H(2) H 0.7884 0.7168 1.2652 0.0450 Uiso 1.00 calc . . .
H(3) H 0.8333 0.4792 1.3759 0.0450 Uiso 1.00 calc . . .
H(4) H 0.9259 0.2398 1.3324 0.0450 Uiso 1.00 calc . . .

loop_
_atom_site_aniso_label
_atom_site_aniso_U_11
_atom_site_aniso_U_22
_atom_site_aniso_U_33
_atom_site_aniso_U_12
_atom_site_aniso_U_13
_atom_site_aniso_U_23
Co 0.0223(5) 0.0263(5) 0.0135(5) 0.0014(6) 0.0000 0.0000
N(1) 0.022(2) 0.027(2) 0.015(1) 0.003(1) -0.001(1) 0.001(1)
N(2) 0.025(2) 0.029(2) 0.016(2) 0.003(3) 0.0000 0.0000
N(3) 0.021(2) 0.028(2) 0.019(2) 0.003(2) 0.0000 0.0000
N(4) 0.029(3) 0.055(4) 0.021(3) 0.001(3) 0.0000 0.0000
C(1) 0.021(2) 0.028(2) 0.018(2) -0.005(2) -0.002(1) 0.000(2)
C(2) 0.016(2) 0.026(2) 0.020(2) -0.002(2) 0.000(2) -0.002(2)
C(3) 0.023(2) 0.031(2) 0.018(2) 0.000(2) 0.000(2) 0.000(2)
C(4) 0.027(2) 0.039(2) 0.020(2) 0.000(2) 0.004(2) -0.001(2)
C(5) 0.020(2) 0.038(2) 0.024(2) 0.006(2) 0.001(2) -0.005(2)
C(6) 0.021(2) 0.031(2) 0.022(2) 0.000(2) 0.000(2) 0.002(2)
C(7) 0.017(2) 0.027(2) 0.021(2) -0.002(2) 0.000(2) 0.002(2)
C(8) 0.019(2) 0.025(2) 0.020(2) -0.002(2) -0.001(1) -0.001(2)
C(9) 0.033(3) 0.027(3) 0.011(2) 0.002(3) 0.0000 0.0000

loop_
_atom_type_symbol
_atom_type_description
_atom_type_scat_dispersion_real
_atom_type_scat_dispersion_imag
_atom_type_scat_source
C C 0.003 0.002
;International Tables for Crystallography 
(1992, Vol. C, Tables 4.2.6.8 and 6.1.1.1) 
;
H H 0.000 0.000
;International Tables for Crystallography 
(1992, Vol. C, Table 6.1.1.2) 
;
N N 0.006 0.003
;International Tables for Crystallography 
(1992, Vol. C, Tables 4.2.6.8 and 6.1.1.1) 
;
Co Co 0.349 0.972
;International Tables for Crystallography 
(1992, Vol. C, Tables 4.2.6.8 and 6.1.1.1) 
;
O O 0.011 0.006
;International Tables for Crystallography 
(1992, Vol. C, Tables 4.2.6.8 and 6.1.1.1) 
;

loop_
_geom_angle_atom_site_label_1
_geom_angle_atom_site_label_2
_geom_angle_atom_site_label_3
_geom_angle
_geom_angle_site_symmetry_1
_geom_angle_site_symmetry_2
_geom_angle_site_symmetry_3
_geom_angle_publ_flag
N(1) Co N(1) 90.0(2) . 1_555 6_557 yes
N(1) Co N(1) 90.0(2) . 1_555 2_755 yes
N(1) Co N(1) 180.0 . 1_555 5_757 yes
N(1) Co C(9) 93.2(1) . 1_555 1_555 yes
N(1) Co C(9) 86.8(1) . 1_555 2_755 yes
N(1) Co N(1) 180.0 . 6_557 2_755 yes
N(1) Co N(1) 90.0(2) . 6_557 5_757 yes
N(1) Co C(9) 93.2(1) . 6_557 1_555 yes
N(1) Co C(9) 86.8(1) . 6_557 2_755 yes
N(1) Co N(1) 90.0(2) . 2_755 5_757 yes
N(1) Co C(9) 86.8(1) . 2_755 1_555 yes
N(1) Co C(9) 93.2(1) . 2_755 2_755 yes
N(1) Co C(9) 86.8(1) . 5_757 1_555 yes
N(1) Co C(9) 93.2(1) . 5_757 2_755 yes
C(9) Co C(9) 180.0 . 1_555 2_755 yes
N(5) O(1) C(11) 91(1) . 1_555 1_555 yes
N(5) O(1) C(12) 76(1) . 1_555 1_555 yes
N(5) O(1) C(15) 104(1) . 1_555 2_665 yes
C(11) O(1) C(12) 168(2) . 1_555 1_555 yes
C(11) O(1) C(15) 13(1) . 1_555 2_665 yes
C(12) O(1) C(15) 178(1) . 1_555 2_665 yes
Co N(1) C(1) 126.1(3) . 1_555 1_555 yes
Co N(1) C(8) 126.1(2) . 1_555 1_555 yes
C(1) N(1) C(8) 107.3(3) . 1_555 1_555 yes
C(1) N(2) C(1) 121.3(4) . 1_555 2_755 yes
C(8) N(3) C(8) 121.9(5) . 1_555 6_557 yes
O(1) N(5) C(10) 77.8(7) . 1_555 1_555 yes
O(1) N(5) C(11) 34.9(9) . 1_555 1_555 yes
O(1) N(5) C(12) 38.3(7) . 1_555 1_555 yes
O(1) N(5) C(13) 115(1) . 1_555 1_555 yes
O(1) N(5) C(14) 172(1) . 1_555 1_555 yes
O(1) N(5) C(15) 124(1) . 1_555 1_555 yes
O(1) N(5) C(16) 123.7(4) . 1_555 1_555 yes
O(1) N(5) C(16) 123.7(4) . 1_555 6_557 yes
C(10) N(5) C(11) 42.9(9) . 1_555 1_555 yes
C(10) N(5) C(12) 116.0(9) . 1_555 1_555 yes
C(10) N(5) C(13) 166(1) . 1_555 1_555 yes
C(10) N(5) C(14) 94(1) . 1_555 1_555 yes
C(10) N(5) C(15) 47.2(7) . 1_555 1_555 yes
C(10) N(5) C(16) 100.8(5) . 1_555 1_555 yes
C(10) N(5) C(16) 100.8(5) . 1_555 6_557 yes
C(11) N(5) C(12) 73(1) . 1_555 1_555 yes
C(11) N(5) C(13) 150(1) . 1_555 1_555 yes
C(11) N(5) C(14) 137(1) . 1_555 1_555 yes
C(11) N(5) C(15) 90(1) . 1_555 1_555 yes
C(11) N(5) C(16) 119.8(5) . 1_555 1_555 yes
C(11) N(5) C(16) 119.8(5) . 1_555 6_557 yes
C(12) N(5) C(13) 77(1) . 1_555 1_555 yes
C(12) N(5) C(14) 149(1) . 1_555 1_555 yes
C(12) N(5) C(15) 163(1) . 1_555 1_555 yes
C(12) N(5) C(16) 113.0(6) . 1_555 1_555 yes
C(12) N(5) C(16) 113.0(6) . 1_555 6_557 yes
C(13) N(5) C(14) 71(1) . 1_555 1_555 yes
C(13) N(5) C(15) 119(1) . 1_555 1_555 yes
C(13) N(5) C(16) 72.1(8) . 1_555 1_555 yes
C(13) N(5) C(16) 72.1(8) . 1_555 6_557 yes
C(14) N(5) C(15) 47(1) . 1_555 1_555 yes
C(14) N(5) C(16) 57.3(4) . 1_555 1_555 yes
C(14) N(5) C(16) 57.3(4) . 1_555 6_557 yes
C(15) N(5) C(16) 75.0(6) . 1_555 1_555 yes
C(15) N(5) C(16) 75.0(6) . 1_555 6_557 yes
C(16) N(5) C(16) 111.9(8) . 1_555 6_557 yes
N(1) C(1) N(2) 128.1(3) . 1_555 1_555 yes
N(1) C(1) C(2) 109.9(3) . 1_555 1_555 yes
N(2) C(1) C(2) 122.0(3) . 1_555 1_555 yes
C(1) C(2) C(3) 131.4(4) . 1_555 1_555 yes
C(1) C(2) C(7) 106.5(3) . 1_555 1_555 yes
C(3) C(2) C(7) 122.1(4) . 1_555 1_555 yes
C(2) C(3) C(4) 116.8(3) . 1_555 1_555 yes
C(2) C(3) H(4) 120.6 . 1_555 1_555 no
C(4) C(3) H(4) 122.5 . 1_555 1_555 no
C(3) C(4) C(5) 120.7(3) . 1_555 1_555 yes
C(3) C(4) H(3) 107.3 . 1_555 1_555 no
C(5) C(4) H(3) 131.2 . 1_555 1_555 no
C(4) C(5) C(6) 122.5(4) . 1_555 1_555 yes
C(4) C(5) H(2) 120.2 . 1_555 1_555 no
C(6) C(5) H(2) 117.3 . 1_555 1_555 no
C(5) C(6) C(7) 116.3(4) . 1_555 1_555 yes
C(5) C(6) H(1) 123.9 . 1_555 1_555 no
C(7) C(6) H(1) 119.8 . 1_555 1_555 no
C(2) C(7) C(6) 121.5(3) . 1_555 1_555 yes
C(2) C(7) C(8) 106.7(3) . 1_555 1_555 yes
C(6) C(7) C(8) 131.8(4) . 1_555 1_555 yes
N(1) C(8) N(3) 127.8(3) . 1_555 1_555 yes
N(1) C(8) C(7) 109.6(3) . 1_555 1_555 yes
N(3) C(8) C(7) 122.6(3) . 1_555 1_555 yes
Co C(9) N(4) 174.2(6) . 1_555 1_555 yes
N(5) C(10) N(5) 180.0 . 1_555 2_665 yes
N(5) C(10) C(11) 65(1) . 1_555 1_555 yes
N(5) C(10) C(11) 114(1) . 1_555 2_665 yes
N(5) C(10) C(15) 72.4(9) . 1_555 1_555 yes
N(5) C(10) C(15) 107.6(9) . 1_555 2_665 yes
N(5) C(10) C(11) 114(1) . 2_665 1_555 yes
N(5) C(10) C(11) 65(1) . 2_665 2_665 yes
N(5) C(10) C(15) 107.6(9) . 2_665 1_555 yes
N(5) C(10) C(15) 72.4(9) . 2_665 2_665 yes
C(11) C(10) C(11) 180.0000(1) . 1_555 2_665 yes
C(11) C(10) C(15) 137(1) . 1_555 1_555 yes
C(11) C(10) C(15) 42(1) . 1_555 2_665 yes
C(11) C(10) C(15) 42(1) . 2_665 1_555 yes
C(11) C(10) C(15) 137(1) . 2_665 2_665 yes
C(15) C(10) C(15) 180.0 . 1_555 2_665 yes
O(1) C(11) N(5) 53(1) . 1_555 1_555 yes
O(1) C(11) C(10) 125(2) . 1_555 1_555 yes
O(1) C(11) C(12) 5(1) . 1_555 1_555 yes
O(1) C(11) C(15) 154(3) . 1_555 2_665 yes
N(5) C(11) C(10) 71(1) . 1_555 1_555 yes
N(5) C(11) C(12) 47.6(9) . 1_555 1_555 yes
N(5) C(11) C(15) 152(2) . 1_555 2_665 yes
C(10) C(11) C(12) 119(1) . 1_555 1_555 yes
C(10) C(11) C(15) 80(2) . 1_555 2_665 yes
C(12) C(11) C(15) 159(2) . 1_555 2_665 yes
O(1) C(12) N(5) 65(1) . 1_555 1_555 yes
O(1) C(12) C(11) 6(1) . 1_555 1_555 yes
O(1) C(12) C(13) 108(1) . 1_555 1_555 yes
N(5) C(12) C(11) 59(1) . 1_555 1_555 yes
N(5) C(12) C(13) 42(1) . 1_555 1_555 yes
C(11) C(12) C(13) 101(1) . 1_555 1_555 yes
N(5) C(13) C(12) 59(1) . 1_555 1_555 yes
N(5) C(13) C(14) 65(1) . 1_555 1_555 yes
N(5) C(13) C(16) 67(1) . 1_555 1_555 yes
N(5) C(13) C(16) 67(1) . 1_555 6_557 yes
C(12) C(13) C(14) 124(2) . 1_555 1_555 yes
C(12) C(13) C(16) 101(1) . 1_555 1_555 yes
C(12) C(13) C(16) 101(1) . 1_555 6_557 yes
C(14) C(13) C(16) 55.0(9) . 1_555 1_555 yes
C(14) C(13) C(16) 55.0(9) . 1_555 6_557 yes
C(16) C(13) C(16) 106(1) . 1_555 6_557 yes
N(5) C(14) C(13) 43(1) . 1_555 1_555 yes
N(5) C(14) C(15) 81(1) . 1_555 1_555 yes
N(5) C(14) C(16) 64.6(9) . 1_555 1_555 yes
N(5) C(14) C(16) 64.6(9) . 1_555 6_557 yes
C(13) C(14) C(15) 124(2) . 1_555 1_555 yes
C(13) C(14) C(16) 65.1(10) . 1_555 1_555 yes
C(13) C(14) C(16) 65.1(10) . 1_555 6_557 yes
C(15) C(14) C(16) 95(1) . 1_555 1_555 yes
C(15) C(14) C(16) 95(1) . 1_555 6_557 yes
C(16) C(14) C(16) 125(1) . 1_555 6_557 yes
O(1) C(15) N(5) 130(1) . 2_665 1_555 yes
O(1) C(15) C(10) 69.8(9) . 2_665 1_555 yes
O(1) C(15) C(11) 12(1) . 2_665 2_665 yes
O(1) C(15) C(14) 178(1) . 2_665 1_555 yes
N(5) C(15) C(10) 60.4(9) . 1_555 1_555 yes
N(5) C(15) C(11) 117(2) . 1_555 2_665 yes
N(5) C(15) C(14) 50(1) . 1_555 1_555 yes
C(10) C(15) C(11) 57(1) . 1_555 2_665 yes
C(10) C(15) C(14) 111(1) . 1_555 1_555 yes
C(11) C(15) C(14) 168(2) . 2_665 1_555 yes
N(5) C(16) C(13) 40.7(9) . 1_555 1_555 yes
N(5) C(16) C(14) 58.1(9) . 1_555 1_555 yes
C(13) C(16) C(14) 59(1) . 1_555 1_555 yes

loop_
_geom_bond_atom_site_label_1
_geom_bond_atom_site_label_2
_geom_bond_distance
_geom_bond_site_symmetry_1
_geom_bond_site_symmetry_2
_geom_bond_publ_flag
Co N(1) 1.932(3) . . yes
Co N(1) 1.932(3) . 6_557 yes
Co N(1) 1.932(3) . 2_755 yes
Co N(1) 1.932(3) . 5_757 yes
Co C(9) 1.945(6) . . yes
Co C(9) 1.945(6) . 2_755 yes
O(1) N(5) 1.27(1) . . yes
O(1) C(11) 0.90(2) . . yes
O(1) C(12) 0.86(2) . . yes
O(1) C(15) 1.80(2) . 2_665 yes
N(1) C(1) 1.372(4) . . yes
N(1) C(8) 1.374(5) . . yes
N(2) C(1) 1.327(4) . . yes
N(2) C(1) 1.327(4) . 2_755 yes
N(3) C(8) 1.324(4) . . yes
N(3) C(8) 1.324(4) . 6_557 yes
N(4) C(9) 1.149(7) . . yes
N(5) C(10) 1.646(9) . . yes
N(5) C(11) 1.58(2) . . yes
N(5) C(12) 1.36(2) . . yes
N(5) C(13) 1.07(3) . . yes
N(5) C(14) 1.42(2) . . yes
N(5) C(15) 1.81(2) . . yes
N(5) C(16) 1.506(9) . . yes
N(5) C(16) 1.506(9) . 6_557 yes
C(1) C(2) 1.449(5) . . yes
C(2) C(3) 1.390(5) . . yes
C(2) C(7) 1.385(5) . . yes
C(3) C(4) 1.403(6) . . yes
C(3) H(4) 0.985 . . no
C(4) C(5) 1.392(6) . . yes
C(4) H(3) 1.088 . . no
C(5) C(6) 1.391(6) . . yes
C(5) H(2) 0.937 . . no
C(6) C(7) 1.400(5) . . yes
C(6) H(1) 1.049 . . no
C(7) C(8) 1.452(5) . . yes
C(10) C(11) 1.18(2) . . yes
C(10) C(11) 1.18(2) . 2_665 yes
C(10) C(15) 1.39(2) . . yes
C(10) C(15) 1.39(2) . 2_665 yes
C(11) C(12) 1.76(3) . . yes
C(11) C(15) 0.94(3) . 2_665 yes
C(12) C(13) 1.54(3) . . yes
C(13) C(14) 1.48(3) . . yes
C(13) C(16) 1.55(2) . . yes
C(13) C(16) 1.55(2) . 6_557 yes
C(14) C(15) 1.34(3) . . yes
C(14) C(16) 1.40(1) . . yes
C(14) C(16) 1.40(1) . 6_557 yes
